data_4067076
loop_
_publ_author_name
'Nabavizadeh, S. Masoud'
'Habibzadeh, Sepideh'
'Rashidi, Mehdi'
'Puddephatt, Richard J.'

_publ_section_title
;
 Oxidative Addition of Ethyl Iodide to a Dimethylplatinum(II) Complex:
 Unusually Large Kinetic Isotope Effects and Their Transition-State
 Implications
;
_journal_issue 23
_journal_name_full Organometallics
_journal_page_first 6359
_journal_paper_doi 10.1021/om100810t
_journal_volume 29
_journal_year 2010
_chemical_formula_moiety 'C14 H19 I N2 Pt'
_chemical_formula_sum 'C14 H19 I N2 Pt'
_chemical_formula_weight 537.30
_chemical_name_systematic
; 
 ? 
;
_space_group_IT_number 2
_symmetry_cell_setting triclinic
_symmetry_space_group_name_Hall '-P 1'
_symmetry_space_group_name_H-M 'P -1'
_atom_sites_solution_hydrogens geom
_atom_sites_solution_primary direct
_atom_sites_solution_secondary difmap
_audit_creation_method SHELXL-97
_cell_angle_alpha 88.490(2)
_cell_angle_beta 88.747(2)
_cell_angle_gamma 85.119(2)
_cell_formula_units_Z 4
_cell_length_a 9.9002(3)
_cell_length_b 11.7696(4)
_cell_length_c 13.4227(4)
_cell_measurement_reflns_used 9838
_cell_measurement_temperature 150(2)
_cell_measurement_theta_max 28.92
_cell_measurement_theta_min 2.28
_cell_volume 1557.52(8)
_computing_cell_refinement 'Bruker SAINT'
_computing_data_collection 'Bruker APEX2'
_computing_data_reduction 'Bruker SAINT'
_computing_molecular_graphics 'Bruker SHELXTL'
_computing_publication_material 'Bruker SHELXTL'
_computing_structure_refinement 'SHELXL-97 (Sheldrick, 2008)'
_computing_structure_solution 'SHELXS-97 (Sheldrick, 2008)'
_diffrn_ambient_temperature 150(2)
_diffrn_measured_fraction_theta_full 1.000
_diffrn_measured_fraction_theta_max 1.000
_diffrn_measurement_device_type 'Bruker APEX-II CCD'
_diffrn_measurement_method '\f and \w scans'
_diffrn_radiation_monochromator graphite
_diffrn_radiation_source 'fine-focus sealed tube'
_diffrn_radiation_type MoK\a
_diffrn_radiation_wavelength 0.71073
_diffrn_reflns_av_R_equivalents 0.0427
_diffrn_reflns_av_sigmaI/netI 0.0219
_diffrn_reflns_limit_h_max 13
_diffrn_reflns_limit_h_min -13
_diffrn_reflns_limit_k_max 16
_diffrn_reflns_limit_k_min -16
_diffrn_reflns_limit_l_max 18
_diffrn_reflns_limit_l_min -18
_diffrn_reflns_number 82565
_diffrn_reflns_theta_full 29.57
_diffrn_reflns_theta_max 29.57
_diffrn_reflns_theta_min 1.52
_exptl_absorpt_coefficient_mu 10.977
_exptl_absorpt_correction_T_max 0.7559
_exptl_absorpt_correction_T_min 0.4664
_exptl_absorpt_correction_type multi-scan
_exptl_crystal_colour yellow
_exptl_crystal_density_diffrn 2.291
_exptl_crystal_density_method 'not measured'
_exptl_crystal_description block
_exptl_crystal_F_000 992
_exptl_crystal_size_max 0.08
_exptl_crystal_size_mid 0.04
_exptl_crystal_size_min 0.03
_refine_diff_density_max 2.193
_refine_diff_density_min -1.389
_refine_diff_density_rms 0.111
_refine_ls_extinction_method none
_refine_ls_goodness_of_fit_ref 1.020
_refine_ls_hydrogen_treatment constr
_refine_ls_matrix_type full
_refine_ls_number_parameters 331
_refine_ls_number_reflns 8756
_refine_ls_number_restraints 0
_refine_ls_restrained_S_all 1.020
_refine_ls_R_factor_all 0.0266
_refine_ls_R_factor_gt 0.0199
_refine_ls_shift/su_max 0.002
_refine_ls_shift/su_mean 0.000
_refine_ls_structure_factor_coef Fsqd
_refine_ls_weighting_details 'calc w=1/[\s^2^(Fo^2^)+(0.0087P)^2^+2.5989P] where P=(Fo^2^+2Fc^2^)/3'
_refine_ls_weighting_scheme calc
_refine_ls_wR_factor_gt 0.0357
_refine_ls_wR_factor_ref 0.0374
_reflns_number_gt 7633
_reflns_number_total 8756
_reflns_threshold_expression >2sigma(I)
_cod_data_source_file om100810t_si_001.cif
_cod_data_source_block 2a
_cod_depositor_comments
;
The following automatic conversions were performed:

'_symmetry_cell_setting' value 'Triclinic' changed to 'triclinic'
according to /home/saulius/struct/CIF-dictionaries/cif_core.dic
dictionary named 'cif_core.dic' version 2.4.1 from 2010-06-29.

Automatic conversion script
Id: cif_fix_values 1715 2011-07-08 13:25:40Z adriana 
;
_cod_database_code 4067076

loop_
_symmetry_equiv_pos_as_xyz
'x, y, z'
'-x, -y, -z'

loop_
_atom_site_label
_atom_site_type_symbol
_atom_site_fract_x
_atom_site_fract_y
_atom_site_fract_z
_atom_site_U_iso_or_equiv
_atom_site_adp_type
_atom_site_occupancy
_atom_site_symmetry_multiplicity
_atom_site_calc_flag
_atom_site_refinement_flags
Pt1 Pt 0.853762(11) 0.268771(9) 0.512599(9) 0.02180(3) Uani 1 1 d .
Pt2 Pt 0.319619(12) 0.219350(10) 0.103463(9) 0.02427(3) Uani 1 1 d .
I1 I 0.84042(2) 0.404534(17) 0.682212(16) 0.02764(5) Uani 1 1 d .
I2 I 0.31020(2) 0.203651(19) -0.103425(16) 0.03321(5) Uani 1 1 d .
N1 N 0.7409(2) 0.3967(2) 0.42343(18) 0.0231(5) Uani 1 1 d .
N2 N 0.6458(3) 0.2387(2) 0.54549(19) 0.0253(5) Uani 1 1 d .
N3 N 0.1072(3) 0.2743(2) 0.10835(19) 0.0270(5) Uani 1 1 d .
N4 N 0.2242(3) 0.0612(2) 0.11377(18) 0.0248(5) Uani 1 1 d .
C1 C 0.7960(3) 0.4719(3) 0.3617(2) 0.0277(6) Uani 1 1 d .
H1 H 0.8912 0.4769 0.3626 0.033 Uiso 1 1 calc R
C2 C 0.7194(4) 0.5429(3) 0.2964(2) 0.0344(8) Uani 1 1 d .
H2 H 0.7611 0.5959 0.2537 0.041 Uiso 1 1 calc R
C3 C 0.5810(4) 0.5348(3) 0.2947(3) 0.0352(8) Uani 1 1 d .
H3 H 0.5263 0.5814 0.2500 0.042 Uiso 1 1 calc R
C4 C 0.5232(3) 0.4580(3) 0.3590(3) 0.0313(7) Uani 1 1 d .
H4 H 0.4280 0.4524 0.3593 0.038 Uiso 1 1 calc R
C5 C 0.6048(3) 0.3893(2) 0.4230(2) 0.0233(6) Uani 1 1 d .
C6 C 0.5523(3) 0.3049(3) 0.4939(2) 0.0245(6) Uani 1 1 d .
C7 C 0.6045(4) 0.1636(3) 0.6138(2) 0.0342(7) Uani 1 1 d .
H7 H 0.6709 0.1184 0.6508 0.041 Uiso 1 1 calc R
C8 C 0.4698(4) 0.1495(3) 0.6326(3) 0.0391(8) Uani 1 1 d .
H8 H 0.4439 0.0952 0.6814 0.047 Uiso 1 1 calc R
C9 C 0.3733(4) 0.2148(3) 0.5797(3) 0.0407(9) Uani 1 1 d .
H9 H 0.2797 0.2060 0.5911 0.049 Uiso 1 1 calc R
C10 C 0.4143(3) 0.2938(3) 0.5096(3) 0.0342(8) Uani 1 1 d .
H10 H 0.3490 0.3400 0.4725 0.041 Uiso 1 1 calc R
C11 C 1.0452(3) 0.3110(3) 0.4758(3) 0.0419(9) Uani 1 1 d .
H11A H 1.0923 0.3279 0.5364 0.063 Uiso 1 1 calc R
H11B H 1.0397 0.3783 0.4310 0.063 Uiso 1 1 calc R
H11C H 1.0954 0.2470 0.4422 0.063 Uiso 1 1 calc R
C12 C 0.9481(4) 0.1340(3) 0.5911(3) 0.0364(8) Uani 1 1 d .
H12A H 1.0221 0.0976 0.5504 0.055 Uiso 1 1 calc R
H12B H 0.8825 0.0784 0.6082 0.055 Uiso 1 1 calc R
H12C H 0.9849 0.1615 0.6524 0.055 Uiso 1 1 calc R
C13 C 0.8715(4) 0.1680(3) 0.3873(3) 0.0368(8) Uani 1 1 d .
H13A H 0.8807 0.2186 0.3279 0.044 Uiso 1 1 calc R
H13B H 0.9565 0.1176 0.3922 0.044 Uiso 1 1 calc R
C14 C 0.7599(4) 0.0964(4) 0.3706(3) 0.0530(11) Uani 1 1 d .
H14A H 0.7497 0.0450 0.4284 0.080 Uiso 1 1 calc R
H14B H 0.7801 0.0514 0.3109 0.080 Uiso 1 1 calc R
H14C H 0.6756 0.1451 0.3614 0.080 Uiso 1 1 calc R
C15 C 0.3291(4) 0.2321(3) 0.2574(3) 0.0384(8) Uani 1 1 d .
H15A H 0.4164 0.2617 0.2736 0.046 Uiso 1 1 calc R
H15B H 0.2557 0.2886 0.2798 0.046 Uiso 1 1 calc R
C16 C 0.3173(5) 0.1292(4) 0.3117(3) 0.0606(13) Uani 1 1 d .
H16A H 0.2271 0.1032 0.3023 0.091 Uiso 1 1 calc R
H16B H 0.3301 0.1416 0.3827 0.091 Uiso 1 1 calc R
H16C H 0.3866 0.0712 0.2880 0.091 Uiso 1 1 calc R
C17 C 0.0558(3) 0.3835(3) 0.1055(3) 0.0338(7) Uani 1 1 d .
H17 H 0.1163 0.4421 0.1041 0.041 Uiso 1 1 calc R
C18 C -0.0826(4) 0.4138(3) 0.1047(3) 0.0401(8) Uani 1 1 d .
H18 H -0.1167 0.4917 0.1022 0.048 Uiso 1 1 calc R
C19 C -0.1692(4) 0.3284(4) 0.1075(3) 0.0424(9) Uani 1 1 d .
H19 H -0.2644 0.3470 0.1066 0.051 Uiso 1 1 calc R
C20 C -0.1178(3) 0.2158(3) 0.1117(2) 0.0340(8) Uani 1 1 d .
H20 H -0.1772 0.1564 0.1141 0.041 Uiso 1 1 calc R
C21 C 0.0216(3) 0.1902(3) 0.1122(2) 0.0257(6) Uani 1 1 d .
C22 C 0.0865(3) 0.0718(3) 0.1181(2) 0.0262(6) Uani 1 1 d .
C23 C 0.0131(4) -0.0235(3) 0.1280(2) 0.0336(7) Uani 1 1 d .
H23 H -0.0832 -0.0149 0.1302 0.040 Uiso 1 1 calc R
C24 C 0.0809(4) -0.1307(3) 0.1346(2) 0.0387(8) Uani 1 1 d .
H24 H 0.0320 -0.1965 0.1424 0.046 Uiso 1 1 calc R
C25 C 0.2208(4) -0.1409(3) 0.1298(2) 0.0359(8) Uani 1 1 d .
H25 H 0.2696 -0.2139 0.1339 0.043 Uiso 1 1 calc R
C26 C 0.2887(3) -0.0435(3) 0.1188(2) 0.0300(7) Uani 1 1 d .
H26 H 0.3849 -0.0510 0.1146 0.036 Uiso 1 1 calc R
C27 C 0.5188(3) 0.1552(3) 0.1029(3) 0.0365(8) Uani 1 1 d .
H27A H 0.5692 0.1942 0.0505 0.055 Uiso 1 1 calc R
H27B H 0.5244 0.0733 0.0901 0.055 Uiso 1 1 calc R
H27C H 0.5580 0.1673 0.1678 0.055 Uiso 1 1 calc R
C28 C 0.3923(4) 0.3791(3) 0.0937(3) 0.0433(9) Uani 1 1 d .
H28A H 0.4844 0.3747 0.1196 0.065 Uiso 1 1 calc R
H28B H 0.3332 0.4327 0.1329 0.065 Uiso 1 1 calc R
H28C H 0.3937 0.4054 0.0238 0.065 Uiso 1 1 calc R

loop_
_atom_site_aniso_label
_atom_site_aniso_U_11
_atom_site_aniso_U_22
_atom_site_aniso_U_33
_atom_site_aniso_U_23
_atom_site_aniso_U_13
_atom_site_aniso_U_12
Pt1 0.01909(5) 0.02059(5) 0.02510(6) 0.00308(4) 0.00039(4) 0.00056(4)
Pt2 0.02001(6) 0.02685(6) 0.02665(6) -0.00371(5) 0.00069(4) -0.00538(4)
I1 0.02633(10) 0.02525(10) 0.03160(11) -0.00120(8) -0.00369(8) -0.00275(8)
I2 0.03593(12) 0.03788(12) 0.02557(10) 0.00433(9) 0.00235(9) -0.00390(9)
N1 0.0227(12) 0.0224(12) 0.0238(13) -0.0007(10) -0.0015(10) -0.0005(10)
N2 0.0251(13) 0.0277(13) 0.0239(13) -0.0012(10) -0.0015(10) -0.0066(11)
N3 0.0229(13) 0.0319(14) 0.0267(13) -0.0048(11) 0.0011(10) -0.0042(11)
N4 0.0275(13) 0.0307(13) 0.0173(12) -0.0026(10) 0.0000(10) -0.0074(11)
C1 0.0291(16) 0.0254(15) 0.0278(16) 0.0014(12) 0.0033(13) 0.0002(13)
C2 0.048(2) 0.0254(16) 0.0282(17) 0.0027(13) 0.0030(15) 0.0044(15)
C3 0.047(2) 0.0274(16) 0.0299(17) -0.0025(13) -0.0122(15) 0.0078(15)
C4 0.0295(17) 0.0269(16) 0.0369(18) -0.0078(14) -0.0097(14) 0.0056(13)
C5 0.0225(14) 0.0221(14) 0.0251(15) -0.0074(11) -0.0031(12) 0.0014(11)
C6 0.0218(14) 0.0269(15) 0.0256(15) -0.0068(12) -0.0007(12) -0.0044(12)
C7 0.0365(18) 0.0390(19) 0.0282(17) 0.0026(14) -0.0013(14) -0.0098(15)
C8 0.0358(19) 0.050(2) 0.0341(19) -0.0012(16) 0.0073(15) -0.0218(17)
C9 0.0261(17) 0.057(2) 0.042(2) -0.0129(18) 0.0044(15) -0.0159(16)
C10 0.0241(16) 0.0412(19) 0.0383(19) -0.0108(15) -0.0016(14) -0.0057(14)
C11 0.0242(17) 0.043(2) 0.057(2) 0.0126(18) 0.0065(16) 0.0023(15)
C12 0.040(2) 0.0293(17) 0.0369(19) 0.0067(14) -0.0005(15) 0.0086(15)
C13 0.045(2) 0.0334(18) 0.0287(17) 0.0016(14) 0.0041(15) 0.0120(16)
C14 0.054(3) 0.056(3) 0.048(2) -0.028(2) -0.012(2) 0.013(2)
C15 0.0317(18) 0.048(2) 0.0367(19) -0.0205(17) -0.0013(15) -0.0080(16)
C16 0.070(3) 0.079(3) 0.034(2) -0.023(2) -0.012(2) 0.001(3)
C17 0.0319(18) 0.0333(18) 0.0363(19) -0.0046(14) 0.0031(14) -0.0031(14)
C18 0.0334(19) 0.045(2) 0.040(2) -0.0025(16) 0.0035(16) 0.0091(16)
C19 0.0236(17) 0.065(3) 0.037(2) -0.0050(18) 0.0014(15) 0.0023(17)
C20 0.0239(16) 0.050(2) 0.0293(17) -0.0046(15) -0.0005(13) -0.0090(15)
C21 0.0232(15) 0.0373(17) 0.0174(14) -0.0013(12) 0.0013(11) -0.0074(13)
C22 0.0276(16) 0.0355(17) 0.0167(14) -0.0013(12) -0.0001(12) -0.0085(13)
C23 0.0350(18) 0.0429(19) 0.0251(16) 0.0007(14) -0.0005(14) -0.0154(15)
C24 0.057(2) 0.0370(19) 0.0245(17) 0.0018(14) -0.0003(16) -0.0214(17)
C25 0.054(2) 0.0281(17) 0.0264(17) -0.0004(13) -0.0004(16) -0.0070(15)
C26 0.0334(17) 0.0316(17) 0.0250(16) -0.0018(13) -0.0007(13) -0.0035(14)
C27 0.0199(15) 0.044(2) 0.046(2) -0.0021(16) -0.0005(14) -0.0029(14)
C28 0.036(2) 0.0319(19) 0.064(3) -0.0105(18) -0.0033(18) -0.0077(15)

loop_
_atom_type_symbol
_atom_type_description
_atom_type_scat_dispersion_real
_atom_type_scat_dispersion_imag
_atom_type_scat_source
C C 0.0033 0.0016 'International Tables Vol C Tables 4.2.6.8 and 6.1.1.4'
H H 0.0000 0.0000 'International Tables Vol C Tables 4.2.6.8 and 6.1.1.4'
N N 0.0061 0.0033 'International Tables Vol C Tables 4.2.6.8 and 6.1.1.4'
I I -0.4742 1.8119 'International Tables Vol C Tables 4.2.6.8 and 6.1.1.4'
Pt Pt -1.7033 8.3905 'International Tables Vol C Tables 4.2.6.8 and 6.1.1.4'

loop_
_geom_angle_atom_site_label_1
_geom_angle_atom_site_label_2
_geom_angle_atom_site_label_3
_geom_angle
C11 Pt1 C12 85.72(15)
C11 Pt1 C13 85.79(16)
C12 Pt1 C13 87.82(14)
C11 Pt1 N1 98.57(12)
C12 Pt1 N1 173.61(13)
C13 Pt1 N1 87.77(11)
C11 Pt1 N2 174.91(12)
C12 Pt1 N2 99.30(12)
C13 Pt1 N2 95.15(13)
N1 Pt1 N2 76.49(9)
C11 Pt1 I1 92.24(12)
C12 Pt1 I1 91.20(10)
C13 Pt1 I1 177.86(10)
N1 Pt1 I1 93.35(7)
N2 Pt1 I1 86.88(7)
C27 Pt2 C28 86.40(15)
C27 Pt2 C15 88.36(15)
C28 Pt2 C15 86.87(16)
C27 Pt2 N3 175.71(12)
C28 Pt2 N3 97.70(13)
C15 Pt2 N3 90.58(12)
C27 Pt2 N4 99.19(12)
C28 Pt2 N4 174.41(13)
C15 Pt2 N4 93.21(12)
N3 Pt2 N4 76.71(10)
C27 Pt2 I2 91.12(11)
C28 Pt2 I2 92.53(12)
C15 Pt2 I2 179.23(10)
N3 Pt2 I2 89.98(7)
N4 Pt2 I2 87.43(6)
C1 N1 C5 119.2(3)
C1 N1 Pt1 124.9(2)
C5 N1 Pt1 115.49(19)
C7 N2 C6 119.2(3)
C7 N2 Pt1 125.2(2)
C6 N2 Pt1 115.6(2)
C17 N3 C21 119.3(3)
C17 N3 Pt2 124.8(2)
C21 N3 Pt2 115.9(2)
C26 N4 C22 118.7(3)
C26 N4 Pt2 125.8(2)
C22 N4 Pt2 115.5(2)
N1 C1 C2 122.5(3)
N1 C1 H1 118.7
C2 C1 H1 118.7
C3 C2 C1 118.6(3)
C3 C2 H2 120.7
C1 C2 H2 120.7
C2 C3 C4 119.3(3)
C2 C3 H3 120.4
C4 C3 H3 120.4
C3 C4 C5 119.7(3)
C3 C4 H4 120.1
C5 C4 H4 120.1
N1 C5 C4 120.8(3)
N1 C5 C6 115.7(3)
C4 C5 C6 123.5(3)
N2 C6 C10 120.6(3)
N2 C6 C5 116.3(3)
C10 C6 C5 123.1(3)
N2 C7 C8 122.6(3)
N2 C7 H7 118.7
C8 C7 H7 118.7
C9 C8 C7 119.1(3)
C9 C8 H8 120.5
C7 C8 H8 120.5
C8 C9 C10 119.1(3)
C8 C9 H9 120.5
C10 C9 H9 120.5
C9 C10 C6 119.4(3)
C9 C10 H10 120.3
C6 C10 H10 120.3
Pt1 C11 H11A 109.5
Pt1 C11 H11B 109.5
H11A C11 H11B 109.5
Pt1 C11 H11C 109.5
H11A C11 H11C 109.5
H11B C11 H11C 109.5
Pt1 C12 H12A 109.5
Pt1 C12 H12B 109.5
H12A C12 H12B 109.5
Pt1 C12 H12C 109.5
H12A C12 H12C 109.5
H12B C12 H12C 109.5
C14 C13 Pt1 116.6(3)
C14 C13 H13A 108.2
Pt1 C13 H13A 108.2
C14 C13 H13B 108.2
Pt1 C13 H13B 108.2
H13A C13 H13B 107.3
C13 C14 H14A 109.5
C13 C14 H14B 109.5
H14A C14 H14B 109.5
C13 C14 H14C 109.5
H14A C14 H14C 109.5
H14B C14 H14C 109.5
C16 C15 Pt2 115.0(3)
C16 C15 H15A 108.5
Pt2 C15 H15A 108.5
C16 C15 H15B 108.5
Pt2 C15 H15B 108.5
H15A C15 H15B 107.5
C15 C16 H16A 109.5
C15 C16 H16B 109.5
H16A C16 H16B 109.5
C15 C16 H16C 109.5
H16A C16 H16C 109.5
H16B C16 H16C 109.5
N3 C17 C18 122.2(3)
N3 C17 H17 118.9
C18 C17 H17 118.9
C19 C18 C17 118.4(3)
C19 C18 H18 120.8
C17 C18 H18 120.8
C18 C19 C20 120.0(3)
C18 C19 H19 120.0
C20 C19 H19 120.0
C19 C20 C21 119.2(3)
C19 C20 H20 120.4
C21 C20 H20 120.4
N3 C21 C20 120.9(3)
N3 C21 C22 115.9(3)
C20 C21 C22 123.2(3)
N4 C22 C23 121.1(3)
N4 C22 C21 115.9(3)
C23 C22 C21 123.0(3)
C24 C23 C22 119.6(3)
C24 C23 H23 120.2
C22 C23 H23 120.2
C23 C24 C25 119.0(3)
C23 C24 H24 120.5
C25 C24 H24 120.5
C24 C25 C26 119.0(3)
C24 C25 H25 120.5
C26 C25 H25 120.5
N4 C26 C25 122.6(3)
N4 C26 H26 118.7
C25 C26 H26 118.7
Pt2 C27 H27A 109.5
Pt2 C27 H27B 109.5
H27A C27 H27B 109.5
Pt2 C27 H27C 109.5
H27A C27 H27C 109.5
H27B C27 H27C 109.5
Pt2 C28 H28A 109.5
Pt2 C28 H28B 109.5
H28A C28 H28B 109.5
Pt2 C28 H28C 109.5
H28A C28 H28C 109.5
H28B C28 H28C 109.5

loop_
_geom_bond_atom_site_label_1
_geom_bond_atom_site_label_2
_geom_bond_distance
Pt1 C11 2.047(3)
Pt1 C12 2.051(3)
Pt1 C13 2.079(3)
Pt1 N1 2.151(2)
Pt1 N2 2.153(3)
Pt1 I1 2.8101(3)
Pt2 C27 2.051(3)
Pt2 C28 2.069(3)
Pt2 C15 2.080(3)
Pt2 N3 2.147(3)
Pt2 N4 2.158(3)
Pt2 I2 2.7921(3)
N1 C1 1.339(4)
N1 C5 1.357(4)
N2 C7 1.338(4)
N2 C6 1.350(4)
N3 C17 1.342(4)
N3 C21 1.356(4)
N4 C26 1.339(4)
N4 C22 1.358(4)
C1 C2 1.387(4)
C1 H1 0.9500
C2 C3 1.381(5)
C2 H2 0.9500
C3 C4 1.383(5)
C3 H3 0.9500
C4 C5 1.388(4)
C4 H4 0.9500
C5 C6 1.476(4)
C6 C10 1.394(4)
C7 C8 1.375(5)
C7 H7 0.9500
C8 C9 1.372(5)
C8 H8 0.9500
C9 C10 1.384(5)
C9 H9 0.9500
C10 H10 0.9500
C11 H11A 0.9800
C11 H11B 0.9800
C11 H11C 0.9800
C12 H12A 0.9800
C12 H12B 0.9800
C12 H12C 0.9800
C13 C14 1.469(5)
C13 H13A 0.9900
C13 H13B 0.9900
C14 H14A 0.9800
C14 H14B 0.9800
C14 H14C 0.9800
C15 C16 1.409(6)
C15 H15A 0.9900
C15 H15B 0.9900
C16 H16A 0.9800
C16 H16B 0.9800
C16 H16C 0.9800
C17 C18 1.386(5)
C17 H17 0.9500
C18 C19 1.375(5)
C18 H18 0.9500
C19 C20 1.379(5)
C19 H19 0.9500
C20 C21 1.387(4)
C20 H20 0.9500
C21 C22 1.486(4)
C22 C23 1.389(4)
C23 C24 1.379(5)
C23 H23 0.9500
C24 C25 1.380(5)
C24 H24 0.9500
C25 C26 1.380(5)
C25 H25 0.9500
C26 H26 0.9500
C27 H27A 0.9800
C27 H27B 0.9800
C27 H27C 0.9800
C28 H28A 0.9800
C28 H28B 0.9800
C28 H28C 0.9800
